data_1558091
loop_
_publ_author_name
'Anderson, Grace'
'Mirjafari, Arsalan'
'Zeller, Matthias'
'Hillesheim, Patrick C.'

_publ_section_title
;
 2,3-Dimethyl-1<i>H</i>-imidazol-3-ium chloride
;
_journal_coeditor_code BV4030
_journal_issue 5
_journal_name_full IUCrData
_journal_page_first x200660
_journal_paper_doi 10.1107/S2414314620006604
_journal_volume 5
_journal_year 2020
_chemical_formula_iupac 'C5 H9 N2 +, Cl -'
_chemical_formula_moiety 'C5 H9 N2 +, Cl -'
_chemical_formula_sum 'C5 H9 Cl N2'
_chemical_formula_weight 132.59
_chemical_name_systematic
;
2,3-Dimethyl-1<i>H</i>-imidazol-3-ium chloride
;
_space_group_crystal_system orthorhombic
_space_group_IT_number 19
_space_group_name_Hall 'P 2ac 2ab'
_space_group_name_H-M_alt 'P 21 21 21'
_atom_sites_solution_hydrogens difmap
_atom_sites_solution_primary direct
_atom_sites_solution_secondary difmap
_audit_creation_method
;
Olex2 1.3
(compiled 2020.02.04 svn.rd84adfe8 for OlexSys, GUI svn.r6032)
;
_cell_angle_alpha 90
_cell_angle_beta 90
_cell_angle_gamma 90
_cell_formula_units_Z 4
_cell_length_a 6.3076(4)
_cell_length_b 9.5490(6)
_cell_length_c 11.3951(8)
_cell_measurement_reflns_used 9928
_cell_measurement_temperature 150(2)
_cell_measurement_theta_max 33.0845
_cell_measurement_theta_min 2.7832
_cell_volume 686.34(8)
_computing_cell_refinement
;
SAINT  (Bruker, 2018)
;
_computing_data_collection
;
APEX3  (Bruker, 2018)
;
_computing_data_reduction
;
SAINT  (Bruker, 2018)
;
_computing_molecular_graphics
;
<i>OLEX2</i> (Dolomanov <i>et al.</i>,  2009)
;
_computing_publication_material
;
publCIF (Westrip, 2010)
;
_computing_structure_refinement
;
<i>SHELXL2018/3</i> (Sheldrick, 2015),
<i>shelXle</i>  (H\"ubschle <i>et al.</i>,  2011)
;
_computing_structure_solution
;
SHELXS97 (Sheldrick, 2008)
;
_diffrn_ambient_temperature 150.0
_diffrn_detector_area_resol_mean 10.4167
_diffrn_measured_fraction_theta_full 0.996
_diffrn_measured_fraction_theta_max 0.998
_diffrn_measurement_device_type 'Bruker AXS D8 Quest CMOS'
_diffrn_measurement_method 'omega and phi scans'
_diffrn_radiation_type MoK\a
_diffrn_radiation_wavelength 0.71073
_diffrn_reflns_av_R_equivalents 0.0285
_diffrn_reflns_av_unetI/netI 0.0182
_diffrn_reflns_limit_h_max 9
_diffrn_reflns_limit_h_min -7
_diffrn_reflns_limit_k_max 12
_diffrn_reflns_limit_k_min -14
_diffrn_reflns_limit_l_max 17
_diffrn_reflns_limit_l_min -15
_diffrn_reflns_number 13899
_diffrn_reflns_theta_full 25.242
_diffrn_reflns_theta_max 33.097
_diffrn_reflns_theta_min 2.783
_exptl_absorpt_coefficient_mu 0.455
_exptl_absorpt_correction_T_max 0.7465
_exptl_absorpt_correction_T_min 0.7125
_exptl_absorpt_correction_type multi-scan
_exptl_absorpt_process_details
;
(SADABS; Krause <i>et al.</i>,  2015)
;
_exptl_crystal_colour colourless
_exptl_crystal_density_diffrn 1.283
_exptl_crystal_description prism
_exptl_crystal_F_000 280
_exptl_crystal_size_max 0.53
_exptl_crystal_size_mid 0.49
_exptl_crystal_size_min 0.42
_refine_diff_density_max 0.213
_refine_diff_density_min -0.145
_refine_ls_abs_structure_details
;
 Refined as an inversion twin
;
_refine_ls_abs_structure_Flack 0.29(5)
_refine_ls_extinction_coef 0.034(6)
_refine_ls_extinction_expression Fc^*^=kFc[1+0.001xFc^2^\l^3^/sin(2\q)]^-1/4^
_refine_ls_extinction_method
;
SHELXL-2018/3 (Sheldrick 2015)
;
_refine_ls_goodness_of_fit_ref 1.107
_refine_ls_hydrogen_treatment refall
_refine_ls_matrix_type full
_refine_ls_number_parameters 111
_refine_ls_number_reflns 2602
_refine_ls_number_restraints 0
_refine_ls_restrained_S_all 1.107
_refine_ls_R_factor_all 0.0213
_refine_ls_R_factor_gt 0.0194
_refine_ls_shift/su_max 0.000
_refine_ls_shift/su_mean 0.000
_refine_ls_structure_factor_coef Fsqd
_refine_ls_weighting_details 'w=1/[\s^2^(Fo^2^)+(0.0228P)^2^+0.0624P] where P=(Fo^2^+2Fc^2^)/3'
_refine_ls_weighting_scheme calc
_refine_ls_wR_factor_gt 0.0489
_refine_ls_wR_factor_ref 0.0499
_reflns_number_gt 2499
_reflns_number_total 2602
_reflns_threshold_expression 'I > 2\s(I)'
_cod_data_source_file bv4030sup1.cif
_cod_data_source_block I
_cod_database_code 1558091
_shelx_space_group_comment
;
The symmetry employed for this shelxl refinement is uniquely defined
by the following loop, which should always be used as a source of
symmetry information in preference to the above space-group names.
They are only intended as comments.
;
_shelx_estimated_absorpt_t_min 0.795
_shelx_estimated_absorpt_t_max 0.832

loop_
_space_group_symop_operation_xyz
'x, y, z'
'-x+1/2, -y, z+1/2'
'-x, y+1/2, -z+1/2'
'x+1/2, -y+1/2, -z'

loop_
_atom_site_type_symbol
_atom_site_label
_atom_site_fract_x
_atom_site_fract_y
_atom_site_fract_z
_atom_site_U_iso_or_equiv
_atom_site_adp_type
_atom_site_calc_flag
_atom_site_occupancy
_atom_site_disorder_assembly
_atom_site_disorder_group
Cl Cl1 0.23376(4) 0.42563(3) 0.59746(2) 0.02230(7) Uani d 1 . .
N N1 0.57372(15) 0.53197(10) 0.43072(8) 0.02210(18) Uani d 1 . .
H H1 0.481(3) 0.497(2) 0.4861(17) 0.046(5) Uiso d 1 . .
N N2 0.70984(13) 0.65758(9) 0.29255(7) 0.01820(16) Uani d 1 . .
C C1 0.75982(19) 0.46689(11) 0.39763(10) 0.0272(2) Uani d 1 . .
H H1A 0.814(3) 0.3832(18) 0.4356(15) 0.034(4) Uiso d 1 . .
C C2 0.84515(17) 0.54576(12) 0.31046(10) 0.0244(2) Uani d 1 . .
H H2 0.975(3) 0.5379(16) 0.2678(15) 0.030(4) Uiso d 1 . .
C C3 0.54531(15) 0.64734(11) 0.36651(9) 0.01807(17) Uani d 1 . .
C C4 0.73381(19) 0.76456(11) 0.20131(9) 0.0250(2) Uani d 1 . .
H H4A 0.872(3) 0.7478(19) 0.1651(14) 0.030(4) Uiso d 1 . .
H H4B 0.715(3) 0.8557(16) 0.2354(13) 0.029(4) Uiso d 1 . .
H H4C 0.619(3) 0.753(2) 0.1407(17) 0.043(5) Uiso d 1 . .
C C5 0.36645(18) 0.74662(14) 0.37712(11) 0.0272(2) Uani d 1 . .
H H5A 0.296(3) 0.7479(19) 0.3043(18) 0.049(5) Uiso d 1 . .
H H5B 0.418(3) 0.834(2) 0.3930(19) 0.063(6) Uiso d 1 . .
H H5C 0.271(3) 0.713(2) 0.4340(17) 0.054(5) Uiso d 1 . .

loop_
_atom_site_aniso_label
_atom_site_aniso_U_11
_atom_site_aniso_U_22
_atom_site_aniso_U_33
_atom_site_aniso_U_12
_atom_site_aniso_U_13
_atom_site_aniso_U_23
Cl1 0.02118(10) 0.02475(11) 0.02096(11) -0.00241(8) 0.00199(8) 0.00210(8)
N1 0.0232(4) 0.0225(4) 0.0205(4) -0.0032(3) 0.0033(3) 0.0009(3)
N2 0.0171(4) 0.0185(3) 0.0191(3) -0.0025(3) 0.0016(3) -0.0015(3)
C1 0.0284(5) 0.0239(4) 0.0294(5) 0.0040(4) 0.0037(5) 0.0045(4)
C2 0.0204(4) 0.0250(5) 0.0277(5) 0.0025(4) 0.0038(4) 0.0007(4)
C3 0.0170(4) 0.0199(4) 0.0173(4) -0.0033(3) 0.0009(3) -0.0035(3)
C4 0.0286(5) 0.0219(4) 0.0245(4) -0.0042(4) 0.0042(4) 0.0045(4)
C5 0.0228(4) 0.0294(5) 0.0295(6) 0.0044(4) 0.0033(4) -0.0041(4)

loop_
_atom_type_symbol
_atom_type_description
_atom_type_scat_dispersion_real
_atom_type_scat_dispersion_imag
_atom_type_scat_source
C C 0.0033 0.0016 'International Tables Vol C Tables 4.2.6.8 and 6.1.1.4'
H H 0.0000 0.0000 'International Tables Vol C Tables 4.2.6.8 and 6.1.1.4'
Cl Cl 0.1484 0.1585 'International Tables Vol C Tables 4.2.6.8 and 6.1.1.4'
N N 0.0061 0.0033 'International Tables Vol C Tables 4.2.6.8 and 6.1.1.4'

loop_
_geom_angle_atom_site_label_1
_geom_angle_atom_site_label_2
_geom_angle_atom_site_label_3
_geom_angle_site_symmetry_1
_geom_angle_site_symmetry_3
_geom_angle
_geom_angle_publ_flag
C1 N1 H1 . . 124.4(11) ?
C3 N1 H1 . . 125.8(11) ?
C3 N1 C1 . . 109.63(9) ?
C2 N2 C4 . . 125.43(9) ?
C3 N2 C2 . . 109.20(9) ?
C3 N2 C4 . . 125.23(9) ?
N1 C1 H1A . . 123.3(10) ?
C2 C1 N1 . . 106.69(10) ?
C2 C1 H1A . . 129.9(10) ?
N2 C2 H2 . . 121.0(10) ?
C1 C2 N2 . . 106.96(10) ?
C1 C2 H2 . . 131.9(10) ?
N1 C3 N2 . . 107.52(9) ?
N1 C3 C5 . . 125.94(10) ?
N2 C3 C5 . . 126.54(10) ?
N2 C4 H4A . . 106.1(10) ?
N2 C4 H4B . . 109.4(9) ?
N2 C4 H4C . . 109.6(11) ?
H4A C4 H4B . . 115.3(15) ?
H4A C4 H4C . . 109.4(13) ?
H4B C4 H4C . . 107.0(15) ?
C3 C5 H5A . . 107.2(12) ?
C3 C5 H5B . . 109.3(14) ?
C3 C5 H5C . . 108.9(12) ?
H5A C5 H5B . . 109.3(18) ?
H5A C5 H5C . . 108.1(16) ?
H5B C5 H5C . . 113.8(18) ?

loop_
_geom_bond_atom_site_label_1
_geom_bond_atom_site_label_2
_geom_bond_site_symmetry_2
_geom_bond_distance
_geom_bond_publ_flag
N1 H1 . 0.923(19) ?
N1 C1 . 1.3806(14) ?
N1 C3 . 1.3346(14) ?
N2 C2 . 1.3821(14) ?
N2 C3 . 1.3405(12) ?
N2 C4 . 1.4654(13) ?
C1 H1A . 0.971(17) ?
C1 C2 . 1.3578(16) ?
C2 H2 . 0.955(17) ?
C3 C5 . 1.4786(15) ?
C4 H4A . 0.980(17) ?
C4 H4B . 0.960(15) ?
C4 H4C . 1.005(19) ?
C5 H5A . 0.94(2) ?
C5 H5B . 0.92(2) ?
C5 H5C . 0.94(2) ?

loop_
_geom_hbond_atom_site_label_D
_geom_hbond_atom_site_label_H
_geom_hbond_atom_site_label_A
_geom_hbond_site_symmetry_A
_geom_hbond_distance_DH
_geom_hbond_distance_HA
_geom_hbond_distance_DA
_geom_hbond_angle_DHA
_geom_hbond_publ_flag
N1 H1 Cl1 . 0.923(19) 2.122(19) 3.0396(10) 172.3(17) yes
C2 H2 Cl1 2_664 0.955(17) 2.695(17) 3.6084(11) 160.2(13) yes
C4 H4C Cl1 2_564 1.005(19) 2.85(2) 3.6601(12) 138.3(14) yes
C5 H5A Cl1 2_564 0.94(2) 2.887(19) 3.6415(13) 138.0(14) yes

loop_
_geom_torsion_atom_site_label_1
_geom_torsion_atom_site_label_2
_geom_torsion_atom_site_label_3
_geom_torsion_atom_site_label_4
_geom_torsion_site_symmetry_1
_geom_torsion_site_symmetry_2
_geom_torsion_site_symmetry_3
_geom_torsion_site_symmetry_4
_geom_torsion
_geom_torsion_publ_flag
N1 C1 C2 N2 . . . . 0.25(13) ?
C1 N1 C3 N2 . . . . 0.06(12) ?
C1 N1 C3 C5 . . . . -178.91(10) ?
C2 N2 C3 N1 . . . . 0.10(11) ?
C2 N2 C3 C5 . . . . 179.06(10) ?
C3 N1 C1 C2 . . . . -0.20(13) ?
C3 N2 C2 C1 . . . . -0.22(12) ?
C4 N2 C2 C1 . . . . -175.97(10) ?
C4 N2 C3 N1 . . . . 175.86(9) ?
C4 N2 C3 C5 . . . . -5.17(16) ?

loop_
_twin_individual_id
_twin_individual_mass_fraction_refined
1 0.71(5)
2 0.29(5)

_cod_database_fobs_code 1558091
